data_4316049
loop_
_publ_author_name
'Yu-Chiao Liu'
'Ling-Kuang Tu'
'Tao-Hung Yen'
'Gene-Hsiang Lee'
'Shu-Ting Yang'
'Ming-Hsi Chiang'

_publ_section_title
;
 Secondary Coordination Sphere Interactions within the Biomimetic Iron
 Azadithiolate Complexes Related to Fe-Only Hydrogenase: Dynamic Measure
 of Electron Density about the Fe Sites
;
_journal_name_full 'Inorganic Chemistry'
_journal_page_first 6409
_journal_page_last 6420
_journal_paper_doi 10.1021/ic100484a
_journal_volume 49
_journal_year 2010
_chemical_formula_sum 'C62 H66 B2 Cl4 F8 Fe4 N2 O10 P2 S4'
_chemical_formula_weight 1728.17
_chemical_name_systematic
; 
 ? 
;
_space_group_IT_number 2
_symmetry_cell_setting triclinic
_symmetry_space_group_name_Hall '-P 1'
_symmetry_space_group_name_H-M 'P -1'
_atom_sites_solution_hydrogens geom
_atom_sites_solution_primary direct
_atom_sites_solution_secondary difmap
_audit_creation_method SHELXL-97
_cell_angle_alpha 81.052(3)
_cell_angle_beta 72.520(2)
_cell_angle_gamma 85.889(2)
_cell_formula_units_Z 1
_cell_length_a 10.7633(4)
_cell_length_b 11.7819(4)
_cell_length_c 15.1442(6)
_cell_measurement_reflns_used all
_cell_measurement_temperature 150(2)
_cell_measurement_theta_max 25.00
_cell_measurement_theta_min 1.00
_cell_volume 1808.86(12)
_computing_cell_refinement DENZO-SMN
_computing_data_collection 'NONIUS COLLECT'
_computing_data_reduction DENZO-SMN
_computing_molecular_graphics 'Bruker SHELXTL'
_computing_publication_material 'Bruker SHELXTL'
_computing_structure_refinement 'SHELXL-97 (Sheldrick, 1997)'
_computing_structure_solution 'SHELXS-97 (Sheldrick, 1990)'
_diffrn_ambient_temperature 150(2)
_diffrn_measured_fraction_theta_full 0.997
_diffrn_measured_fraction_theta_max 0.997
_diffrn_measurement_device_type 'NONIUS KappaCCD'
_diffrn_measurement_method '\w scans'
_diffrn_radiation_monochromator graphite
_diffrn_radiation_source 'fine-focus sealed tube'
_diffrn_radiation_type MoK\a
_diffrn_radiation_wavelength 0.71073
_diffrn_reflns_av_R_equivalents 0.0604
_diffrn_reflns_av_sigmaI/netI 0.0610
_diffrn_reflns_limit_h_max 12
_diffrn_reflns_limit_h_min -12
_diffrn_reflns_limit_k_max 14
_diffrn_reflns_limit_k_min -13
_diffrn_reflns_limit_l_max 18
_diffrn_reflns_limit_l_min -17
_diffrn_reflns_number 18886
_diffrn_reflns_theta_full 25.00
_diffrn_reflns_theta_max 25.00
_diffrn_reflns_theta_min 1.98
_exptl_absorpt_coefficient_mu 1.170
_exptl_absorpt_correction_T_max 0.977
_exptl_absorpt_correction_T_min 0.879
_exptl_absorpt_correction_type multi-scan
_exptl_crystal_colour red
_exptl_crystal_density_diffrn 1.586
_exptl_crystal_density_meas ?
_exptl_crystal_density_method 'not measured'
_exptl_crystal_description block
_exptl_crystal_F_000 880
_exptl_crystal_size_max 0.12
_exptl_crystal_size_mid 0.08
_exptl_crystal_size_min 0.03
_refine_diff_density_max 0.837
_refine_diff_density_min -0.718
_refine_diff_density_rms 0.073
_refine_ls_extinction_method none
_refine_ls_goodness_of_fit_ref 1.017
_refine_ls_hydrogen_treatment constr
_refine_ls_matrix_type full
_refine_ls_number_parameters 442
_refine_ls_number_reflns 6344
_refine_ls_number_restraints 2
_refine_ls_restrained_S_all 1.028
_refine_ls_R_factor_all 0.0784
_refine_ls_R_factor_gt 0.0447
_refine_ls_shift/su_max 0.001
_refine_ls_shift/su_mean 0.000
_refine_ls_structure_factor_coef Fsqd
_refine_ls_weighting_details 'calc w=1/[\s^2^(Fo^2^)+(0.0500P)^2^+2.0145P] where P=(Fo^2^+2Fc^2^)/3'
_refine_ls_weighting_scheme calc
_refine_ls_wR_factor_gt 0.1024
_refine_ls_wR_factor_ref 0.1201
_reflns_number_gt 4438
_reflns_number_total 6344
_reflns_threshold_expression >2sigma(I)
_cod_data_source_file ic100484a_si_007.cif
_cod_data_source_block ic13668
_cod_depositor_comments
;
The following automatic conversions were performed:

'_symmetry_cell_setting' value 'Triclinic' changed to 'triclinic'
according to the built-in table from CIF Core dictionary named
'cif_core.dic' version 2.4.1 from 2010-06-29.

Automatic conversion script
Id: cif_fix_values 1646 2011-03-28 12:23:43Z adriana 

The following automatic conversions were performed:

'_exptl_crystal_density_meas' value 'not_measured' was changed to '?'
- the value is perceived as not measured.

Automatic conversion script
Id: cif_fix_values 3008 2015-01-20 13:52:24Z robertas 
;
_cod_database_code 4316049

loop_
_symmetry_equiv_pos_as_xyz
'x, y, z'
'-x, -y, -z'

loop_
_atom_site_label
_atom_site_type_symbol
_atom_site_fract_x
_atom_site_fract_y
_atom_site_fract_z
_atom_site_U_iso_or_equiv
_atom_site_adp_type
_atom_site_occupancy
_atom_site_symmetry_multiplicity
_atom_site_calc_flag
_atom_site_refinement_flags
_atom_site_disorder_assembly
_atom_site_disorder_group
Fe1 Fe 1.30057(6) 0.35744(5) -0.20912(4) 0.03116(16) Uani 1 1 d . . .
Fe2 Fe 1.53038(6) 0.42904(5) -0.27418(4) 0.03463(17) Uani 1 1 d . . .
S1 S 1.35036(10) 0.54606(9) -0.25201(8) 0.0349(3) Uani 1 1 d . . .
S2 S 1.57481(10) 0.64631(9) -0.64043(7) 0.0333(2) Uani 1 1 d . . .
P1 P 1.09074(10) 0.35212(9) -0.20481(8) 0.0316(3) Uani 1 1 d . . .
N1 N 1.3489(4) 0.8167(3) -0.4547(2) 0.0392(9) Uani 1 1 d . . .
H1 H 1.3982 0.8813 -0.4630 0.047 Uiso 1 1 calc R . .
C1 C 1.2672(4) 0.3838(4) -0.0919(3) 0.0383(10) Uani 1 1 d . . .
C2 C 1.3233(4) 0.2088(4) -0.1760(3) 0.0371(10) Uani 1 1 d . . .
C3 C 1.5659(5) 0.4894(5) -0.1828(4) 0.0502(12) Uani 1 1 d . . .
C4 C 1.6584(4) 0.4923(4) -0.3718(3) 0.0416(11) Uani 1 1 d . . .
C5 C 1.6010(4) 0.2943(4) -0.2410(3) 0.0449(11) Uani 1 1 d . . .
C6 C 1.3198(4) 0.6160(3) -0.3606(3) 0.0374(10) Uani 1 1 d . . .
H6A H 1.3473 0.5645 -0.4092 0.045 Uiso 1 1 calc R . .
H6B H 1.2259 0.6353 -0.3498 0.045 Uiso 1 1 calc R . .
C7 C 1.3994(5) 0.7253(4) -0.3915(3) 0.0421(11) Uani 1 1 d . . .
H7A H 1.4002 0.7577 -0.3351 0.051 Uiso 1 1 calc R . .
H7B H 1.4905 0.7045 -0.4245 0.051 Uiso 1 1 calc R . .
C8 C 1.3674(4) 0.7860(4) -0.5506(3) 0.0411(11) Uani 1 1 d . . .
H8A H 1.3149 0.8404 -0.5825 0.049 Uiso 1 1 calc R . .
H8B H 1.3342 0.7080 -0.5442 0.049 Uiso 1 1 calc R . .
C9 C 1.5103(4) 0.7888(4) -0.6116(3) 0.0417(11) Uani 1 1 d . . .
H9A H 1.5641 0.8189 -0.5782 0.050 Uiso 1 1 calc R . .
H9B H 1.5172 0.8419 -0.6703 0.050 Uiso 1 1 calc R . .
C10 C 1.2082(5) 0.8534(4) -0.4136(3) 0.0436(11) Uani 1 1 d . . .
H10A H 1.1873 0.9204 -0.4555 0.052 Uiso 1 1 calc R . .
H10B H 1.1519 0.7901 -0.4126 0.052 Uiso 1 1 calc R . .
C11 C 1.1747(5) 0.8850(4) -0.3163(3) 0.0475(12) Uani 1 1 d . . .
H11A H 1.0801 0.9034 -0.2948 0.057 Uiso 1 1 calc R . .
H11B H 1.1927 0.8173 -0.2738 0.057 Uiso 1 1 calc R . .
C12 C 1.2475(5) 0.9847(4) -0.3081(4) 0.0539(13) Uani 1 1 d . . .
H12A H 1.2368 1.0504 -0.3538 0.081 Uiso 1 1 calc R . .
H12B H 1.3402 0.9634 -0.3203 0.081 Uiso 1 1 calc R . .
H12C H 1.2131 1.0055 -0.2449 0.081 Uiso 1 1 calc R . .
C13 C 1.0174(4) 0.4943(4) -0.2288(3) 0.0350(10) Uani 1 1 d . . .
C14 C 1.0175(4) 0.5754(4) -0.1702(3) 0.0410(11) Uani 1 1 d . . .
H14 H 1.0585 0.5567 -0.1221 0.049 Uiso 1 1 calc R . .
C15 C 0.9585(5) 0.6822(4) -0.1820(4) 0.0482(12) Uani 1 1 d . . .
H15 H 0.9573 0.7361 -0.1411 0.058 Uiso 1 1 calc R . .
C16 C 0.9013(5) 0.7108(4) -0.2530(4) 0.0590(15) Uani 1 1 d . . .
H16 H 0.8614 0.7846 -0.2616 0.071 Uiso 1 1 calc R . .
C17 C 0.9026(5) 0.6321(4) -0.3109(4) 0.0598(15) Uani 1 1 d . . .
H17 H 0.8638 0.6521 -0.3601 0.072 Uiso 1 1 calc R . .
C18 C 0.9593(5) 0.5238(4) -0.2990(4) 0.0471(12) Uani 1 1 d . . .
H18 H 0.9583 0.4699 -0.3393 0.057 Uiso 1 1 calc R . .
C19 C 0.9761(4) 0.2945(4) -0.0926(3) 0.0358(10) Uani 1 1 d . . .
C20 C 0.8521(4) 0.3440(4) -0.0592(3) 0.0443(11) Uani 1 1 d . . .
H20 H 0.8284 0.4136 -0.0920 0.053 Uiso 1 1 calc R . .
C21 C 0.7637(5) 0.2930(4) 0.0209(4) 0.0528(13) Uani 1 1 d . . .
H21 H 0.6802 0.3283 0.0432 0.063 Uiso 1 1 calc R . .
C22 C 0.7951(5) 0.1917(4) 0.0690(3) 0.0507(13) Uani 1 1 d . . .
H22 H 0.7327 0.1559 0.1231 0.061 Uiso 1 1 calc R . .
C23 C 0.9168(5) 0.1426(4) 0.0385(3) 0.0523(13) Uani 1 1 d . . .
H23 H 0.9393 0.0732 0.0721 0.063 Uiso 1 1 calc R . .
C24 C 1.0077(4) 0.1937(4) -0.0414(3) 0.0448(11) Uani 1 1 d . . .
H24 H 1.0924 0.1596 -0.0613 0.054 Uiso 1 1 calc R . .
C25 C 1.0539(4) 0.2685(3) -0.2853(3) 0.0348(10) Uani 1 1 d . . .
C26 C 0.9563(4) 0.1882(4) -0.2575(3) 0.0414(11) Uani 1 1 d . . .
H26 H 0.9051 0.1750 -0.1939 0.050 Uiso 1 1 calc R . .
C27 C 0.9330(5) 0.1270(4) -0.3221(3) 0.0450(11) Uani 1 1 d . . .
H27 H 0.8663 0.0720 -0.3021 0.054 Uiso 1 1 calc R . .
C28 C 1.0052(5) 0.1453(4) -0.4140(4) 0.0482(12) Uani 1 1 d . . .
H28 H 0.9890 0.1028 -0.4576 0.058 Uiso 1 1 calc R . .
C29 C 1.1014(5) 0.2253(4) -0.4432(3) 0.0486(12) Uani 1 1 d . . .
H29 H 1.1512 0.2381 -0.5072 0.058 Uiso 1 1 calc R . .
C30 C 1.1261(5) 0.2871(4) -0.3800(3) 0.0431(11) Uani 1 1 d . . .
H30 H 1.1925 0.3425 -0.4009 0.052 Uiso 1 1 calc R . .
O1 O 1.2502(3) 0.4012(3) -0.0169(2) 0.0572(9) Uani 1 1 d . . .
O2 O 1.3434(3) 0.1128(3) -0.1549(2) 0.0494(8) Uani 1 1 d . . .
O3 O 1.5862(4) 0.5248(4) -0.1234(3) 0.0781(12) Uani 1 1 d . . .
O4 O 1.7400(4) 0.5255(3) -0.4368(3) 0.0624(10) Uani 1 1 d . . .
O5 O 1.6434(3) 0.2058(3) -0.2182(3) 0.0627(10) Uani 1 1 d . . .
B1 B 0.3561(6) 0.0940(5) 0.3724(4) 0.0445(13) Uani 1 1 d . . .
F1 F 0.4114(3) 0.0579(2) 0.44696(18) 0.0499(7) Uani 1 1 d . . .
F2 F 0.3485(3) 0.2102(2) 0.3563(2) 0.0621(8) Uani 1 1 d . . .
F3 F 0.4365(4) 0.0502(3) 0.2952(2) 0.0914(12) Uani 1 1 d . . .
F4 F 0.2343(3) 0.0492(2) 0.3957(2) 0.0647(8) Uani 1 1 d . . .
C31 C 0.3780(8) 0.0799(8) 0.1043(6) 0.141(4) Uani 1 1 d D . .
H31A H 0.4263 0.0062 0.1123 0.169 Uiso 0.67 1 calc PR A 1
H31B H 0.3606 0.1138 0.1629 0.169 Uiso 0.67 1 calc PR A 1
H31C H 0.3709 0.0670 0.1718 0.169 Uiso 0.33 1 calc PR A 2
H31D H 0.4445 0.0245 0.0738 0.169 Uiso 0.33 1 calc PR A 2
Cl1 Cl 0.23483(16) 0.05112(15) 0.09183(12) 0.0799(5) Uani 1 1 d . B .
Cl2 Cl 0.4804(3) 0.1727(2) 0.0132(2) 0.0828(7) Uiso 0.67 1 d PD B 1
Cl2' Cl 0.4283(6) 0.2072(5) 0.0623(5) 0.0989(17) Uiso 0.33 1 d PD B 2

loop_
_atom_site_aniso_label
_atom_site_aniso_U_11
_atom_site_aniso_U_22
_atom_site_aniso_U_33
_atom_site_aniso_U_23
_atom_site_aniso_U_13
_atom_site_aniso_U_12
Fe1 0.0286(3) 0.0328(3) 0.0318(3) -0.0030(2) -0.0091(3) -0.0007(2)
Fe2 0.0290(3) 0.0406(4) 0.0352(4) -0.0044(3) -0.0110(3) -0.0018(3)
S1 0.0341(6) 0.0339(6) 0.0378(6) -0.0051(5) -0.0118(5) -0.0016(4)
S2 0.0327(6) 0.0326(5) 0.0342(6) -0.0042(4) -0.0096(4) -0.0010(4)
P1 0.0303(6) 0.0323(6) 0.0325(6) -0.0028(4) -0.0106(5) -0.0015(4)
N1 0.048(2) 0.0336(19) 0.036(2) -0.0048(16) -0.0118(17) -0.0056(17)
C1 0.036(2) 0.038(2) 0.041(3) -0.005(2) -0.012(2) 0.0006(19)
C2 0.033(2) 0.041(3) 0.035(2) -0.006(2) -0.0063(19) 0.000(2)
C3 0.037(3) 0.068(3) 0.048(3) -0.014(3) -0.015(2) 0.004(2)
C4 0.038(3) 0.047(3) 0.042(3) -0.004(2) -0.015(2) -0.006(2)
C5 0.030(2) 0.060(3) 0.043(3) -0.002(2) -0.010(2) 0.000(2)
C6 0.038(2) 0.034(2) 0.045(3) -0.0058(19) -0.018(2) 0.0012(19)
C7 0.042(3) 0.040(3) 0.044(3) 0.002(2) -0.016(2) -0.005(2)
C8 0.047(3) 0.040(2) 0.036(3) -0.011(2) -0.009(2) 0.002(2)
C9 0.041(3) 0.033(2) 0.048(3) -0.008(2) -0.005(2) -0.001(2)
C10 0.047(3) 0.035(2) 0.043(3) -0.003(2) -0.008(2) 0.007(2)
C11 0.051(3) 0.045(3) 0.041(3) -0.006(2) -0.006(2) 0.004(2)
C12 0.062(3) 0.041(3) 0.054(3) -0.008(2) -0.010(3) -0.003(2)
C13 0.029(2) 0.035(2) 0.040(3) -0.0017(19) -0.0099(19) -0.0044(18)
C14 0.034(2) 0.043(3) 0.043(3) -0.002(2) -0.009(2) -0.002(2)
C15 0.042(3) 0.039(3) 0.058(3) -0.007(2) -0.006(2) 0.002(2)
C16 0.051(3) 0.036(3) 0.092(4) 0.001(3) -0.029(3) 0.004(2)
C17 0.063(4) 0.047(3) 0.083(4) 0.003(3) -0.048(3) 0.003(3)
C18 0.046(3) 0.043(3) 0.061(3) -0.004(2) -0.030(2) -0.001(2)
C19 0.033(2) 0.042(2) 0.034(2) -0.0086(19) -0.0101(19) -0.0045(19)
C20 0.039(3) 0.044(3) 0.044(3) -0.004(2) -0.003(2) -0.005(2)
C21 0.039(3) 0.058(3) 0.056(3) -0.014(3) -0.003(2) -0.004(2)
C22 0.046(3) 0.065(3) 0.037(3) -0.001(2) -0.005(2) -0.016(3)
C23 0.048(3) 0.056(3) 0.047(3) 0.014(2) -0.015(2) -0.010(2)
C24 0.032(2) 0.056(3) 0.044(3) 0.003(2) -0.013(2) 0.000(2)
C25 0.034(2) 0.034(2) 0.039(3) -0.0037(19) -0.0153(19) 0.0016(18)
C26 0.036(3) 0.045(3) 0.042(3) -0.010(2) -0.008(2) -0.002(2)
C27 0.041(3) 0.046(3) 0.052(3) -0.014(2) -0.015(2) -0.007(2)
C28 0.050(3) 0.051(3) 0.054(3) -0.015(2) -0.027(3) 0.000(2)
C29 0.052(3) 0.061(3) 0.034(3) -0.007(2) -0.015(2) -0.002(2)
C30 0.044(3) 0.044(3) 0.043(3) -0.002(2) -0.017(2) -0.007(2)
O1 0.063(2) 0.073(2) 0.037(2) -0.0151(17) -0.0121(17) -0.0037(18)
O2 0.052(2) 0.0371(19) 0.050(2) 0.0010(15) -0.0075(16) 0.0067(15)
O3 0.069(3) 0.115(3) 0.070(3) -0.043(3) -0.036(2) 0.003(2)
O4 0.054(2) 0.076(3) 0.052(2) -0.0005(19) -0.0053(19) -0.028(2)
O5 0.046(2) 0.060(2) 0.073(3) 0.0108(19) -0.0167(19) 0.0085(18)
B1 0.047(3) 0.043(3) 0.043(3) -0.005(2) -0.013(3) 0.003(3)
F1 0.0545(17) 0.0546(16) 0.0438(16) -0.0002(12) -0.0231(13) 0.0015(13)
F2 0.0551(18) 0.0437(16) 0.092(2) 0.0061(15) -0.0358(17) -0.0024(13)
F3 0.104(3) 0.123(3) 0.048(2) -0.0274(19) -0.0307(19) 0.054(2)
F4 0.074(2) 0.0561(18) 0.076(2) 0.0008(15) -0.0414(18) -0.0186(16)
C31 0.095(6) 0.233(12) 0.095(7) 0.023(7) -0.045(5) -0.034(7)
Cl1 0.0690(10) 0.0929(12) 0.0728(10) 0.0096(8) -0.0227(8) -0.0076(8)

loop_
_atom_type_symbol
_atom_type_description
_atom_type_scat_dispersion_real
_atom_type_scat_dispersion_imag
_atom_type_scat_source
C C 0.0033 0.0016 'International Tables Vol C Tables 4.2.6.8 and 6.1.1.4'
H H 0.0000 0.0000 'International Tables Vol C Tables 4.2.6.8 and 6.1.1.4'
B B 0.0013 0.0007 'International Tables Vol C Tables 4.2.6.8 and 6.1.1.4'
N N 0.0061 0.0033 'International Tables Vol C Tables 4.2.6.8 and 6.1.1.4'
O O 0.0106 0.0060 'International Tables Vol C Tables 4.2.6.8 and 6.1.1.4'
F F 0.0171 0.0103 'International Tables Vol C Tables 4.2.6.8 and 6.1.1.4'
P P 0.1023 0.0942 'International Tables Vol C Tables 4.2.6.8 and 6.1.1.4'
S S 0.1246 0.1234 'International Tables Vol C Tables 4.2.6.8 and 6.1.1.4'
Cl Cl 0.1484 0.1585 'International Tables Vol C Tables 4.2.6.8 and 6.1.1.4'
Fe Fe 0.3463 0.8444 'International Tables Vol C Tables 4.2.6.8 and 6.1.1.4'

loop_
_geom_angle_atom_site_label_1
_geom_angle_atom_site_label_2
_geom_angle_atom_site_label_3
_geom_angle
_geom_angle_site_symmetry_1
_geom_angle_site_symmetry_3
_geom_angle_publ_flag
C2 Fe1 C1 91.3(2) . . ?
C2 Fe1 P1 97.05(14) . . ?
C1 Fe1 P1 95.29(14) . . ?
C2 Fe1 S1 158.47(14) . . ?
C1 Fe1 S1 86.64(14) . . ?
P1 Fe1 S1 104.47(4) . . ?
C2 Fe1 S2 93.65(14) . 2_864 ?
C1 Fe1 S2 155.34(15) . 2_864 ?
P1 Fe1 S2 108.02(5) . 2_864 ?
S1 Fe1 S2 79.96(4) . 2_864 ?
C2 Fe1 Fe2 103.32(14) . . ?
C1 Fe1 Fe2 99.39(14) . . ?
P1 Fe1 Fe2 154.49(4) . . ?
S1 Fe1 Fe2 56.10(3) . . ?
S2 Fe1 Fe2 55.96(3) 2_864 . ?
C5 Fe2 C4 102.7(2) . . ?
C5 Fe2 C3 91.1(2) . . ?
C4 Fe2 C3 98.9(2) . . ?
C5 Fe2 S2 93.38(16) . 2_864 ?
C4 Fe2 S2 96.15(15) . 2_864 ?
C3 Fe2 S2 162.96(16) . 2_864 ?
C5 Fe2 S1 147.25(15) . . ?
C4 Fe2 S1 109.89(15) . . ?
C3 Fe2 S1 87.05(16) . . ?
S2 Fe2 S1 80.33(4) 2_864 . ?
C5 Fe2 Fe1 93.43(15) . . ?
C4 Fe2 Fe1 149.23(15) . . ?
C3 Fe2 Fe1 106.89(16) . . ?
S2 Fe2 Fe1 56.43(3) 2_864 . ?
S1 Fe2 Fe1 56.28(3) . . ?
C6 S1 Fe2 113.99(15) . . ?
C6 S1 Fe1 116.40(14) . . ?
Fe2 S1 Fe1 67.62(4) . . ?
C9 S2 Fe2 113.21(16) . 2_864 ?
C9 S2 Fe1 115.26(15) . 2_864 ?
Fe2 S2 Fe1 67.61(4) 2_864 2_864 ?
C25 P1 C13 104.10(19) . . ?
C25 P1 C19 101.83(19) . . ?
C13 P1 C19 101.6(2) . . ?
C25 P1 Fe1 117.00(14) . . ?
C13 P1 Fe1 113.50(14) . . ?
C19 P1 Fe1 116.76(14) . . ?
C8 N1 C7 113.7(3) . . ?
C8 N1 C10 109.3(3) . . ?
C7 N1 C10 114.1(3) . . ?
O1 C1 Fe1 177.7(4) . . ?
O2 C2 Fe1 177.2(4) . . ?
O3 C3 Fe2 177.9(5) . . ?
O4 C4 Fe2 175.1(4) . . ?
O5 C5 Fe2 178.1(4) . . ?
C7 C6 S1 106.6(3) . . ?
N1 C7 C6 114.1(4) . . ?
N1 C8 C9 113.4(4) . . ?
C8 C9 S2 112.5(3) . . ?
C11 C10 N1 115.2(4) . . ?
C12 C11 C10 114.5(4) . . ?
C18 C13 C14 118.9(4) . . ?
C18 C13 P1 123.5(3) . . ?
C14 C13 P1 117.6(3) . . ?
C15 C14 C13 120.4(4) . . ?
C14 C15 C16 120.1(5) . . ?
C17 C16 C15 119.5(5) . . ?
C16 C17 C18 121.1(5) . . ?
C13 C18 C17 120.0(5) . . ?
C24 C19 C20 117.9(4) . . ?
C24 C19 P1 120.1(3) . . ?
C20 C19 P1 121.9(3) . . ?
C21 C20 C19 120.6(5) . . ?
C22 C21 C20 120.8(5) . . ?
C23 C22 C21 119.6(4) . . ?
C22 C23 C24 120.4(5) . . ?
C23 C24 C19 120.7(4) . . ?
C26 C25 C30 118.2(4) . . ?
C26 C25 P1 123.2(3) . . ?
C30 C25 P1 118.6(3) . . ?
C25 C26 C27 120.5(4) . . ?
C28 C27 C26 120.6(4) . . ?
C27 C28 C29 119.9(4) . . ?
C28 C29 C30 120.4(5) . . ?
C29 C30 C25 120.4(4) . . ?
F2 B1 F4 110.3(4) . . ?
F2 B1 F3 111.0(4) . . ?
F4 B1 F3 109.7(4) . . ?
F2 B1 F1 110.0(4) . . ?
F4 B1 F1 109.0(4) . . ?
F3 B1 F1 106.7(4) . . ?
Cl2' C31 Cl1 115.4(6) . . ?
Cl2' C31 Cl2 31.2(2) . . ?
Cl1 C31 Cl2 117.0(4) . . ?

loop_
_geom_bond_atom_site_label_1
_geom_bond_atom_site_label_2
_geom_bond_distance
_geom_bond_site_symmetry_2
_geom_bond_publ_flag
Fe1 C2 1.765(5) . ?
Fe1 C1 1.774(5) . ?
Fe1 P1 2.2449(12) . ?
Fe1 S1 2.2715(12) . ?
Fe1 S2 2.2758(12) 2_864 ?
Fe1 Fe2 2.5253(8) . ?
Fe2 C5 1.777(5) . ?
Fe2 C4 1.795(5) . ?
Fe2 C3 1.797(5) . ?
Fe2 S2 2.2633(12) 2_864 ?
Fe2 S1 2.2666(12) . ?
S1 C6 1.832(4) . ?
S2 C9 1.835(4) . ?
S2 Fe2 2.2633(12) 2_864 ?
S2 Fe1 2.2758(12) 2_864 ?
P1 C25 1.826(4) . ?
P1 C13 1.831(4) . ?
P1 C19 1.837(4) . ?
N1 C8 1.502(5) . ?
N1 C7 1.511(5) . ?
N1 C10 1.514(6) . ?
C1 O1 1.144(5) . ?
C2 O2 1.150(5) . ?
C3 O3 1.131(6) . ?
C4 O4 1.142(5) . ?
C5 O5 1.153(5) . ?
C6 C7 1.530(6) . ?
C8 C9 1.538(6) . ?
C10 C11 1.508(6) . ?
C11 C12 1.498(6) . ?
C13 C18 1.377(6) . ?
C13 C14 1.402(6) . ?
C14 C15 1.379(6) . ?
C15 C16 1.380(7) . ?
C16 C17 1.369(7) . ?
C17 C18 1.384(6) . ?
C19 C24 1.393(6) . ?
C19 C20 1.398(6) . ?
C20 C21 1.378(7) . ?
C21 C22 1.374(7) . ?
C22 C23 1.369(7) . ?
C23 C24 1.389(6) . ?
C25 C26 1.388(6) . ?
C25 C30 1.402(6) . ?
C26 C27 1.389(6) . ?
C27 C28 1.367(7) . ?
C28 C29 1.375(7) . ?
C29 C30 1.384(6) . ?
B1 F2 1.354(6) . ?
B1 F4 1.373(6) . ?
B1 F3 1.378(6) . ?
B1 F1 1.424(6) . ?
C31 Cl2' 1.600(7) . ?
C31 Cl1 1.672(8) . ?
C31 Cl2 1.761(6) . ?
